data_4026687
loop_
_publ_author_name
'Benedikt Neue'
'Ralph Reiermann'
'Klaus Gerdes'
'Roland Fr\"ohlich'
'Birgit Wibbeling'
'Ernst-Ulrich W\"urthwein'

_publ_section_title
;
 Ring Closure Reactions of 2,6-Diazaheptatrienyl Metal Compounds:
 Synthesis of 3-Aminoindole Derivatives and 14-Membered Macrocyclic Dimers
;
_journal_name_full 'Journal of Organic Chemistry'
_journal_page_first 8794
_journal_page_last 8806
_journal_paper_doi 10.1021/jo201521v
_journal_volume 76
_journal_year 2011
_chemical_formula_sum 'C25 H22 N2'
_chemical_formula_weight 350.45
_chemical_name_systematic
; 
 ? 
;
_space_group_IT_number 14
_symmetry_cell_setting monoclinic
_symmetry_space_group_name_Hall '-P 2ybc'
_symmetry_space_group_name_H-M 'P 1 21/c 1'
_atom_sites_solution_hydrogens geom
_atom_sites_solution_primary direct
_atom_sites_solution_secondary difmap
_audit_creation_method SHELXL-97
_cell_angle_alpha 90.00
_cell_angle_beta 95.875(1)
_cell_angle_gamma 90.00
_cell_formula_units_Z 4
_cell_length_a 13.4590(4)
_cell_length_b 16.7106(4)
_cell_length_c 8.6917(2)
_cell_measurement_reflns_used 3358
_cell_measurement_temperature 223(2)
_cell_measurement_theta_max 27.88
_cell_measurement_theta_min 4.08
_cell_volume 1944.56(9)
_computing_cell_refinement 'Collect (Nonius B.V., 1998)'
_computing_data_collection 'Collect (Nonius B.V., 1998)'
_computing_data_reduction 'Denzo-SMN (owtinowski & Minor, 1997)'
_computing_molecular_graphics 'XP (BrukerAXS, 2000)'
_computing_publication_material 'SHELXL-97 (Sheldrick, 1997)'
_computing_structure_refinement 'SHELXL-97 (Sheldrick, 1997)'
_computing_structure_solution 'SHELXS-97 (Sheldrick, 1990)'
_diffrn_ambient_temperature 223(2)
_diffrn_measured_fraction_theta_full 0.979
_diffrn_measured_fraction_theta_max 0.979
_diffrn_measurement_device_type 'Nonius KappaCCD APEXII'
_diffrn_measurement_method '\w and \f scans'
_diffrn_radiation_monochromator 'Montel mirror'
_diffrn_radiation_source 'rotating anode Nonius FR591'
_diffrn_radiation_type MoK\a
_diffrn_radiation_wavelength 0.71073
_diffrn_reflns_av_R_equivalents 0.0329
_diffrn_reflns_av_sigmaI/netI 0.0414
_diffrn_reflns_limit_h_max 15
_diffrn_reflns_limit_h_min -16
_diffrn_reflns_limit_k_max 19
_diffrn_reflns_limit_k_min -18
_diffrn_reflns_limit_l_max 10
_diffrn_reflns_limit_l_min -10
_diffrn_reflns_number 5706
_diffrn_reflns_theta_full 25.00
_diffrn_reflns_theta_max 25.00
_diffrn_reflns_theta_min 4.22
_exptl_absorpt_coefficient_mu 0.070
_exptl_absorpt_correction_T_max 0.9930
_exptl_absorpt_correction_T_min 0.9759
_exptl_absorpt_correction_type multi-scan
_exptl_absorpt_process_details 'Denzo (Otwinowski, Borek, Majewski & Minor, 2003)'
_exptl_crystal_colour colourless
_exptl_crystal_density_diffrn 1.197
_exptl_crystal_description pyramide
_exptl_crystal_F_000 744
_exptl_crystal_size_max 0.35
_exptl_crystal_size_mid 0.15
_exptl_crystal_size_min 0.10
_refine_diff_density_max 0.155
_refine_diff_density_min -0.171
_refine_diff_density_rms 0.036
_refine_ls_extinction_method none
_refine_ls_goodness_of_fit_ref 1.093
_refine_ls_hydrogen_treatment constr
_refine_ls_matrix_type full
_refine_ls_number_parameters 244
_refine_ls_number_reflns 3348
_refine_ls_number_restraints 0
_refine_ls_restrained_S_all 1.093
_refine_ls_R_factor_all 0.0820
_refine_ls_R_factor_gt 0.0624
_refine_ls_shift/su_max 0.000
_refine_ls_shift/su_mean 0.000
_refine_ls_structure_factor_coef Fsqd
_refine_ls_weighting_details 'calc w=1/[\s^2^(Fo^2^)+(0.0149P)^2^+1.6056P] where P=(Fo^2^+2Fc^2^)/3'
_refine_ls_weighting_scheme calc
_refine_ls_wR_factor_gt 0.1209
_refine_ls_wR_factor_ref 0.1333
_reflns_number_gt 2638
_reflns_number_total 3348
_reflns_threshold_expression >2sigma(I)
_cod_data_source_file jo201521v_si_002.cif
_cod_data_source_block wue5580
_cod_database_code 4026687

loop_
_symmetry_equiv_pos_as_xyz
'x, y, z'
'-x, y+1/2, -z+1/2'
'-x, -y, -z'
'x, -y-1/2, z-1/2'

loop_
_atom_site_label
_atom_site_type_symbol
_atom_site_fract_x
_atom_site_fract_y
_atom_site_fract_z
_atom_site_U_iso_or_equiv
_atom_site_adp_type
_atom_site_occupancy
_atom_site_symmetry_multiplicity
_atom_site_calc_flag
_atom_site_refinement_flags
N1 N -0.05260(15) 0.22844(13) 0.4514(2) 0.0473(5) Uani 1 1 d .
N2 N -0.10768(16) 0.42345(13) 0.3596(2) 0.0497(5) Uani 1 1 d .
C1 C -0.20267(17) 0.31087(15) 0.4398(3) 0.0405(6) Uani 1 1 d .
C2 C -0.19748(17) 0.37840(14) 0.3460(3) 0.0398(6) Uani 1 1 d .
C3 C -0.2803(2) 0.40303(16) 0.2502(3) 0.0524(7) Uani 1 1 d .
H3 H -0.2762 0.4481 0.1865 0.063 Uiso 1 1 calc R
C4 C -0.3687(2) 0.36130(19) 0.2483(3) 0.0602(8) Uani 1 1 d .
H4 H -0.4252 0.3786 0.1843 0.072 Uiso 1 1 calc R
C5 C -0.3750(2) 0.2945(2) 0.3392(3) 0.0599(8) Uani 1 1 d .
H5 H -0.4353 0.2660 0.3372 0.072 Uiso 1 1 calc R
C6 C -0.2922(2) 0.26969(17) 0.4332(3) 0.0515(7) Uani 1 1 d .
H6 H -0.2965 0.2237 0.4943 0.062 Uiso 1 1 calc R
C11 C -0.11202(19) 0.28204(17) 0.5404(3) 0.0509(7) Uani 1 1 d .
H11A H -0.0713 0.3279 0.5782 0.061 Uiso 1 1 calc R
H11B H -0.1329 0.2534 0.6301 0.061 Uiso 1 1 calc R
C12 C 0.03290(18) 0.25415(15) 0.4234(3) 0.0435(6) Uani 1 1 d .
H12 H 0.0546 0.3044 0.4621 0.052 Uiso 1 1 calc R
C13 C 0.09774(18) 0.20789(15) 0.3333(3) 0.0432(6) Uani 1 1 d .
H13 H 0.0765 0.1570 0.2977 0.052 Uiso 1 1 calc R
C14 C 0.18594(18) 0.23464(15) 0.2990(3) 0.0434(6) Uani 1 1 d .
H14 H 0.2053 0.2854 0.3378 0.052 Uiso 1 1 calc R
C15 C 0.25634(18) 0.19393(15) 0.2077(3) 0.0414(6) Uani 1 1 d .
C16 C 0.2384(2) 0.11839(16) 0.1431(3) 0.0512(7) Uani 1 1 d .
H16 H 0.1792 0.0912 0.1589 0.061 Uiso 1 1 calc R
C17 C 0.3066(2) 0.08289(17) 0.0563(3) 0.0592(8) Uani 1 1 d .
H17 H 0.2934 0.0318 0.0140 0.071 Uiso 1 1 calc R
C18 C 0.3936(2) 0.12168(19) 0.0313(3) 0.0607(8) Uani 1 1 d .
H18 H 0.4397 0.0974 -0.0282 0.073 Uiso 1 1 calc R
C19 C 0.4125(2) 0.1960(2) 0.0937(3) 0.0612(8) Uani 1 1 d .
H19 H 0.4717 0.2229 0.0767 0.073 Uiso 1 1 calc R
C20 C 0.34485(19) 0.23156(17) 0.1817(3) 0.0506(6) Uani 1 1 d .
H20 H 0.3592 0.2824 0.2248 0.061 Uiso 1 1 calc R
C21 C -0.05698(19) 0.42739(14) 0.2440(3) 0.0457(6) Uani 1 1 d .
H21 H -0.0822 0.4033 0.1504 0.055 Uiso 1 1 calc R
C22 C 0.03820(19) 0.46786(15) 0.2526(3) 0.0470(6) Uani 1 1 d .
H22 H 0.0559 0.5031 0.3351 0.056 Uiso 1 1 calc R
C23 C 0.1015(2) 0.45648(15) 0.1467(3) 0.0481(6) Uani 1 1 d .
H23 H 0.0776 0.4262 0.0596 0.058 Uiso 1 1 calc R
C24 C 0.20352(19) 0.48579(15) 0.1511(3) 0.0433(6) Uani 1 1 d .
C25 C 0.2730(2) 0.44306(17) 0.0764(3) 0.0523(7) Uani 1 1 d .
H25 H 0.2522 0.3981 0.0166 0.063 Uiso 1 1 calc R
C26 C 0.3720(2) 0.46560(19) 0.0885(3) 0.0613(8) Uani 1 1 d .
H26 H 0.4180 0.4358 0.0375 0.074 Uiso 1 1 calc R
C27 C 0.4038(2) 0.53130(19) 0.1745(3) 0.0631(8) Uani 1 1 d .
H27 H 0.4715 0.5460 0.1845 0.076 Uiso 1 1 calc R
C28 C 0.3358(2) 0.57543(18) 0.2461(3) 0.0629(8) Uani 1 1 d .
H28 H 0.3570 0.6211 0.3035 0.075 Uiso 1 1 calc R
C29 C 0.2369(2) 0.55339(16) 0.2344(3) 0.0546(7) Uani 1 1 d .
H29 H 0.1912 0.5844 0.2835 0.066 Uiso 1 1 calc R

loop_
_atom_site_aniso_label
_atom_site_aniso_U_11
_atom_site_aniso_U_22
_atom_site_aniso_U_33
_atom_site_aniso_U_23
_atom_site_aniso_U_13
_atom_site_aniso_U_12
N1 0.0449(13) 0.0548(13) 0.0414(11) 0.0024(10) 0.0002(9) 0.0080(10)
N2 0.0531(13) 0.0499(13) 0.0462(12) -0.0022(10) 0.0066(10) -0.0085(11)
C1 0.0394(14) 0.0486(14) 0.0342(12) -0.0034(11) 0.0073(10) 0.0028(11)
C2 0.0390(13) 0.0419(14) 0.0387(13) -0.0070(11) 0.0049(10) 0.0014(11)
C3 0.0578(17) 0.0461(15) 0.0516(15) -0.0012(12) -0.0027(13) 0.0086(13)
C4 0.0417(16) 0.075(2) 0.0614(18) -0.0134(16) -0.0071(13) 0.0165(15)
C5 0.0383(15) 0.081(2) 0.0611(17) -0.0187(17) 0.0104(13) -0.0072(15)
C6 0.0522(17) 0.0603(17) 0.0441(14) 0.0000(13) 0.0143(12) -0.0052(13)
C11 0.0524(16) 0.0631(17) 0.0373(13) 0.0031(12) 0.0054(11) 0.0068(13)
C12 0.0451(15) 0.0485(15) 0.0347(13) 0.0021(11) -0.0057(10) 0.0064(12)
C13 0.0459(15) 0.0456(14) 0.0366(12) 0.0008(11) -0.0039(10) 0.0067(12)
C14 0.0469(15) 0.0424(14) 0.0394(13) -0.0005(11) -0.0032(11) 0.0025(11)
C15 0.0459(14) 0.0437(14) 0.0335(12) 0.0029(11) -0.0021(10) 0.0048(11)
C16 0.0589(17) 0.0462(15) 0.0489(15) 0.0024(12) 0.0072(12) -0.0007(13)
C17 0.081(2) 0.0469(16) 0.0497(16) -0.0018(13) 0.0078(15) 0.0080(15)
C18 0.0637(19) 0.071(2) 0.0480(16) -0.0020(15) 0.0104(13) 0.0165(16)
C19 0.0488(17) 0.083(2) 0.0531(16) -0.0040(16) 0.0094(13) -0.0048(15)
C20 0.0481(16) 0.0541(16) 0.0485(15) -0.0041(13) 0.0003(12) -0.0036(13)
C21 0.0537(16) 0.0405(14) 0.0420(14) -0.0027(11) 0.0004(11) -0.0010(12)
C22 0.0530(16) 0.0409(14) 0.0470(14) -0.0031(12) 0.0051(12) -0.0087(12)
C23 0.0556(16) 0.0450(14) 0.0435(14) -0.0038(12) 0.0036(12) -0.0042(12)
C24 0.0497(15) 0.0422(14) 0.0381(13) 0.0052(11) 0.0052(11) -0.0003(11)
C25 0.0570(17) 0.0548(16) 0.0449(15) -0.0057(13) 0.0042(12) 0.0021(13)
C26 0.0546(18) 0.075(2) 0.0550(17) 0.0029(15) 0.0111(13) 0.0108(16)
C27 0.0532(18) 0.076(2) 0.0604(18) 0.0110(16) 0.0074(14) -0.0133(16)
C28 0.070(2) 0.0546(17) 0.0657(19) -0.0025(15) 0.0135(15) -0.0178(15)
C29 0.0584(18) 0.0478(15) 0.0597(17) -0.0045(13) 0.0167(13) -0.0057(13)

loop_
_atom_type_symbol
_atom_type_description
_atom_type_scat_dispersion_real
_atom_type_scat_dispersion_imag
_atom_type_scat_source
C C 0.0033 0.0016 'International Tables Vol C Tables 4.2.6.8 and 6.1.1.4'
H H 0.0000 0.0000 'International Tables Vol C Tables 4.2.6.8 and 6.1.1.4'
N N 0.0061 0.0033 'International Tables Vol C Tables 4.2.6.8 and 6.1.1.4'

loop_
_geom_angle_atom_site_label_1
_geom_angle_atom_site_label_2
_geom_angle_atom_site_label_3
_geom_angle
C12 N1 C11 116.4(2)
C21 N2 C2 118.9(2)
C6 C1 C2 118.2(2)
C6 C1 C11 121.0(2)
C2 C1 C11 120.7(2)
C3 C2 C1 120.4(2)
C3 C2 N2 121.3(2)
C1 C2 N2 118.2(2)
C4 C3 C2 119.9(3)
C4 C3 H3 120.1
C2 C3 H3 120.1
C5 C4 C3 120.5(3)
C5 C4 H4 119.7
C3 C4 H4 119.7
C6 C5 C4 119.5(3)
C6 C5 H5 120.3
C4 C5 H5 120.3
C5 C6 C1 121.6(3)
C5 C6 H6 119.2
C1 C6 H6 119.2
N1 C11 C1 109.9(2)
N1 C11 H11A 109.7
C1 C11 H11A 109.7
N1 C11 H11B 109.7
C1 C11 H11B 109.7
H11A C11 H11B 108.2
N1 C12 C13 121.8(2)
N1 C12 H12 119.1
C13 C12 H12 119.1
C14 C13 C12 122.7(2)
C14 C13 H13 118.6
C12 C13 H13 118.6
C13 C14 C15 127.4(2)
C13 C14 H14 116.3
C15 C14 H14 116.3
C20 C15 C16 117.5(2)
C20 C15 C14 119.5(2)
C16 C15 C14 123.0(2)
C17 C16 C15 120.8(3)
C17 C16 H16 119.6
C15 C16 H16 119.6
C18 C17 C16 120.6(3)
C18 C17 H17 119.7
C16 C17 H17 119.7
C19 C18 C17 119.4(3)
C19 C18 H18 120.3
C17 C18 H18 120.3
C18 C19 C20 120.2(3)
C18 C19 H19 119.9
C20 C19 H19 119.9
C19 C20 C15 121.4(3)
C19 C20 H20 119.3
C15 C20 H20 119.3
N2 C21 C22 121.9(2)
N2 C21 H21 119.1
C22 C21 H21 119.1
C23 C22 C21 121.6(2)
C23 C22 H22 119.2
C21 C22 H22 119.2
C22 C23 C24 127.1(2)
C22 C23 H23 116.4
C24 C23 H23 116.4
C25 C24 C29 117.6(2)
C25 C24 C23 119.6(2)
C29 C24 C23 122.7(2)
C26 C25 C24 121.0(3)
C26 C25 H25 119.5
C24 C25 H25 119.5
C27 C26 C25 120.3(3)
C27 C26 H26 119.8
C25 C26 H26 119.8
C28 C27 C26 119.5(3)
C28 C27 H27 120.3
C26 C27 H27 120.3
C27 C28 C29 120.5(3)
C27 C28 H28 119.7
C29 C28 H28 119.7
C28 C29 C24 121.0(3)
C28 C29 H29 119.5
C24 C29 H29 119.5

loop_
_geom_bond_atom_site_label_1
_geom_bond_atom_site_label_2
_geom_bond_distance
N1 C12 1.275(3)
N1 C11 1.472(3)
N2 C21 1.272(3)
N2 C2 1.419(3)
C1 C6 1.383(3)
C1 C2 1.398(3)
C1 C11 1.506(3)
C2 C3 1.384(3)
C3 C4 1.378(4)
C3 H3 0.9400
C4 C5 1.375(4)
C4 H4 0.9400
C5 C6 1.377(4)
C5 H5 0.9400
C6 H6 0.9400
C11 H11A 0.9800
C11 H11B 0.9800
C12 C13 1.453(3)
C12 H12 0.9400
C13 C14 1.330(3)
C13 H13 0.9400
C14 C15 1.465(3)
C14 H14 0.9400
C15 C20 1.386(3)
C15 C16 1.392(3)
C16 C17 1.380(4)
C16 H16 0.9400
C17 C18 1.375(4)
C17 H17 0.9400
C18 C19 1.369(4)
C18 H18 0.9400
C19 C20 1.381(4)
C19 H19 0.9400
C20 H20 0.9400
C21 C22 1.444(3)
C21 H21 0.9400
C22 C23 1.330(3)
C22 H22 0.9400
C23 C24 1.455(3)
C23 H23 0.9400
C24 C25 1.389(3)
C24 C29 1.391(3)
C25 C26 1.379(4)
C25 H25 0.9400
C26 C27 1.372(4)
C26 H26 0.9400
C27 C28 1.373(4)
C27 H27 0.9400
C28 C29 1.374(4)
C28 H28 0.9400
C29 H29 0.9400

loop_
_geom_torsion_atom_site_label_1
_geom_torsion_atom_site_label_2
_geom_torsion_atom_site_label_3
_geom_torsion_atom_site_label_4
_geom_torsion
C6 C1 C2 C3 0.3(3)
C11 C1 C2 C3 177.9(2)
C6 C1 C2 N2 176.2(2)
C11 C1 C2 N2 -6.1(3)
C21 N2 C2 C3 -68.3(3)
C21 N2 C2 C1 115.9(3)
C1 C2 C3 C4 0.7(4)
N2 C2 C3 C4 -175.1(2)
C2 C3 C4 C5 -1.0(4)
C3 C4 C5 C6 0.3(4)
C4 C5 C6 C1 0.7(4)
C2 C1 C6 C5 -1.0(4)
C11 C1 C6 C5 -178.6(2)
C12 N1 C11 C1 112.6(2)
C6 C1 C11 N1 91.2(3)
C2 C1 C11 N1 -86.3(3)
C11 N1 C12 C13 -178.4(2)
N1 C12 C13 C14 178.0(2)
C12 C13 C14 C15 -179.0(2)
C13 C14 C15 C20 179.1(2)
C13 C14 C15 C16 -0.3(4)
C20 C15 C16 C17 -0.2(4)
C14 C15 C16 C17 179.2(2)
C15 C16 C17 C18 -0.3(4)
C16 C17 C18 C19 0.2(4)
C17 C18 C19 C20 0.3(4)
C18 C19 C20 C15 -0.7(4)
C16 C15 C20 C19 0.7(4)
C14 C15 C20 C19 -178.8(2)
C2 N2 C21 C22 -176.0(2)
N2 C21 C22 C23 164.0(3)
C21 C22 C23 C24 -172.2(2)
C22 C23 C24 C25 151.3(3)
C22 C23 C24 C29 -25.2(4)
C29 C24 C25 C26 1.9(4)
C23 C24 C25 C26 -174.8(2)
C24 C25 C26 C27 -0.3(4)
C25 C26 C27 C28 -1.3(4)
C26 C27 C28 C29 1.2(4)
C27 C28 C29 C24 0.4(4)
C25 C24 C29 C28 -2.0(4)
C23 C24 C29 C28 174.6(3)

loop_
_cod_related_entry_id
_cod_related_entry_database
_cod_related_entry_code
1 ChemSpider 30659424
